data_7107153
loop_
_publ_author_name
'Xianxing Jiang'
'Lipeng Wu'
'Yanhong Xing'
'Long Wang'
'Shoulei Wang'
'Zongyao Chen'
'Rui Wang'

_publ_section_title
;
 Highly enantioselective Friedel-Crafts alkylation reaction catalyzed by
 rosin-derived tertiary amine-thiourea: synthesis of modified chromanes
 with anticancer potency
;
_journal_name_full Chem.Commun.
_journal_page_first 446
_journal_paper_doi 10.1039/c1cc14379d
_journal_volume 48
_journal_year 2012
_chemical_absolute_configuration none
_chemical_formula_sum 'C21 H17 Br O4'
_chemical_formula_weight 413.26
_chemical_name_systematic
;
?
;
_space_group_IT_number 19
_symmetry_cell_setting orthorhombic
_symmetry_space_group_name_Hall 'P 2ac 2ab'
_symmetry_space_group_name_H-M 'P 21 21 21'
_atom_sites_solution_hydrogens geom
_atom_sites_solution_primary direct
_atom_sites_solution_secondary difmap
_audit_creation_method SHELXL-97
_cell_angle_alpha 90.00
_cell_angle_beta 90.00
_cell_angle_gamma 90.00
_cell_formula_units_Z 4
_cell_length_a 7.170(9)
_cell_length_b 9.739(13)
_cell_length_c 25.97(3)
_cell_measurement_reflns_used 2029
_cell_measurement_temperature 296(2)
_cell_measurement_theta_max 19.63
_cell_measurement_theta_min 2.23
_cell_volume 1813(4)
_computing_cell_refinement 'Bruker SAINT'
_computing_data_collection 'Bruker APEX2'
_computing_data_reduction 'Bruker SAINT'
_computing_molecular_graphics 'Bruker SHELXTL'
_computing_publication_material 'Bruker SHELXTL'
_computing_structure_refinement 'SHELXL-97 (Sheldrick, 2008)'
_computing_structure_solution 'SHELXS-97 (Sheldrick, 2008)'
_diffrn_ambient_temperature 296(2)
_diffrn_measured_fraction_theta_full 0.997
_diffrn_measured_fraction_theta_max 0.997
_diffrn_measurement_device_type 'Bruker APEX-II CCD'
_diffrn_measurement_method '\f and \w scans'
_diffrn_radiation_monochromator graphite
_diffrn_radiation_source 'fine-focus sealed tube'
_diffrn_radiation_type MoK\a
_diffrn_radiation_wavelength 0.71073
_diffrn_reflns_av_R_equivalents 0.1168
_diffrn_reflns_av_sigmaI/netI 0.1413
_diffrn_reflns_limit_h_max 8
_diffrn_reflns_limit_h_min -8
_diffrn_reflns_limit_k_max 7
_diffrn_reflns_limit_k_min -11
_diffrn_reflns_limit_l_max 27
_diffrn_reflns_limit_l_min -31
_diffrn_reflns_number 7494
_diffrn_reflns_theta_full 25.29
_diffrn_reflns_theta_max 25.29
_diffrn_reflns_theta_min 2.23
_exptl_absorpt_coefficient_mu 2.290
_exptl_absorpt_correction_T_max 0.6449
_exptl_absorpt_correction_T_min 0.5665
_exptl_absorpt_correction_type multi-scan
_exptl_absorpt_process_details SADABS
_exptl_crystal_colour colorless
_exptl_crystal_density_diffrn 1.513
_exptl_crystal_density_method 'not measured'
_exptl_crystal_description block
_exptl_crystal_F_000 840
_exptl_crystal_size_max 0.28
_exptl_crystal_size_mid 0.25
_exptl_crystal_size_min 0.21
_refine_diff_density_max 0.372
_refine_diff_density_min -0.644
_refine_diff_density_rms 0.083
_refine_ls_abs_structure_details 'Flack H D (1983), Acta Cryst. A39, 876-881'
_refine_ls_abs_structure_Flack -0.003(1)
_refine_ls_extinction_method none
_refine_ls_goodness_of_fit_ref 0.954
_refine_ls_hydrogen_treatment constr
_refine_ls_matrix_type full
_refine_ls_number_parameters 237
_refine_ls_number_reflns 3277
_refine_ls_number_restraints 0
_refine_ls_restrained_S_all 0.954
_refine_ls_R_factor_all 0.1087
_refine_ls_R_factor_gt 0.0587
_refine_ls_shift/su_max 0.000
_refine_ls_shift/su_mean 0.000
_refine_ls_structure_factor_coef Fsqd
_refine_ls_weighting_details 'calc w=1/[\s^2^(Fo^2^)+(0.0372P)^2^+0.0000P] where P=(Fo^2^+2Fc^2^)/3'
_refine_ls_weighting_scheme calc
_refine_ls_wR_factor_gt 0.1109
_refine_ls_wR_factor_ref 0.1282
_reflns_number_gt 2011
_reflns_number_total 3277
_reflns_threshold_expression >2sigma(I)
_cod_data_source_file c1cc14379d.txt
_cod_data_source_block p212121
_cod_original_cell_volume 1814(4)
_cod_original_sg_symbol_H-M P2(1)2(1)2(1)
_cod_database_code 7107153

loop_
_symmetry_equiv_pos_as_xyz
'x, y, z'
'-x+1/2, -y, z+1/2'
'-x, y+1/2, -z+1/2'
'x+1/2, -y+1/2, -z'

loop_
_atom_site_label
_atom_site_type_symbol
_atom_site_fract_x
_atom_site_fract_y
_atom_site_fract_z
_atom_site_U_iso_or_equiv
_atom_site_adp_type
_atom_site_occupancy
_atom_site_symmetry_multiplicity
_atom_site_calc_flag
_atom_site_refinement_flags
Br1 Br 1.19787(10) 0.46621(8) 0.24756(3) 0.0604(3) Uani 1 1 d .
C1 C 0.2718(11) 1.1791(8) 0.1444(3) 0.052(2) Uani 1 1 d .
H1 H 0.2618 1.2192 0.1767 0.062 Uiso 1 1 calc R
C2 C 0.2337(11) 1.2551(8) 0.1022(3) 0.063(2) Uani 1 1 d .
H2 H 0.1951 1.3457 0.1059 0.076 Uiso 1 1 calc R
C3 C 0.2522(11) 1.1979(8) 0.0530(3) 0.058(2) Uani 1 1 d .
H3 H 0.2355 1.2534 0.0242 0.070 Uiso 1 1 calc R
C4 C 0.2935(11) 1.0646(6) 0.0466(2) 0.0447(17) Uani 1 1 d .
H4 H 0.2973 1.0273 0.0136 0.054 Uiso 1 1 calc R
C5 C 0.3316(8) 0.9801(7) 0.0901(2) 0.0389(15) Uani 1 1 d .
C6 C 0.3266(9) 1.0396(8) 0.1405(2) 0.0379(16) Uani 1 1 d .
C7 C 0.3794(8) 0.8356(6) 0.0859(2) 0.0296(15) Uani 1 1 d .
C8 C 0.4279(9) 0.7588(7) 0.1275(2) 0.0334(15) Uani 1 1 d .
C9 C 0.4206(9) 0.8232(8) 0.1771(2) 0.0425(18) Uani 1 1 d .
H9 H 0.4517 0.7719 0.2060 0.051 Uiso 1 1 calc R
C10 C 0.3704(10) 0.9555(8) 0.1832(2) 0.048(2) Uani 1 1 d .
H10 H 0.3645 0.9923 0.2162 0.058 Uiso 1 1 calc R
C11 C 0.3462(9) 0.6362(6) 0.0345(2) 0.0318(16) Uani 1 1 d .
C12 C 0.5044(8) 0.5701(7) 0.06466(19) 0.0358(17) Uani 1 1 d .
H12A H 0.6234 0.6013 0.0514 0.043 Uiso 1 1 calc R
H12B H 0.4988 0.4710 0.0610 0.043 Uiso 1 1 calc R
C13 C 0.4861(9) 0.6097(7) 0.1219(2) 0.0364(16) Uani 1 1 d .
H13 H 0.3853 0.5537 0.1363 0.044 Uiso 1 1 calc R
C14 C 0.3592(9) 0.6048(7) -0.0239(2) 0.0347(16) Uani 1 1 d .
C15 C 0.3010(11) 0.4340(8) -0.0872(2) 0.055(2) Uani 1 1 d .
H15A H 0.2088 0.4824 -0.1069 0.082 Uiso 1 1 calc R
H15B H 0.2768 0.3372 -0.0888 0.082 Uiso 1 1 calc R
H15C H 0.4226 0.4527 -0.1010 0.082 Uiso 1 1 calc R
C16 C 0.6649(11) 0.5719(7) 0.1512(2) 0.0414(19) Uani 1 1 d .
C17 C 0.6942(11) 0.4378(7) 0.1701(2) 0.0416(17) Uani 1 1 d .
H17 H 0.6044 0.3709 0.1640 0.050 Uiso 1 1 calc R
C18 C 0.8521(10) 0.4032(8) 0.1975(2) 0.050(2) Uani 1 1 d .
H18 H 0.8685 0.3148 0.2103 0.060 Uiso 1 1 calc R
C19 C 0.9836(9) 0.5024(7) 0.2053(2) 0.0383(17) Uani 1 1 d .
C20 C 0.9642(10) 0.6331(8) 0.1855(2) 0.0472(19) Uani 1 1 d .
H20 H 1.0576 0.6980 0.1904 0.057 Uiso 1 1 calc R
C21 C 0.8047(10) 0.6670(8) 0.1581(2) 0.0460(18) Uani 1 1 d .
H21 H 0.7920 0.7547 0.1444 0.055 Uiso 1 1 calc R
O1 O 0.3673(6) 0.7838(4) 0.03661(13) 0.0344(11) Uani 1 1 d .
O2 O 0.1765(6) 0.5949(5) 0.05551(14) 0.0383(11) Uani 1 1 d .
H2A H 0.0928 0.6442 0.0445 0.057 Uiso 1 1 calc R
O3 O 0.4175(7) 0.6818(5) -0.05573(15) 0.0509(13) Uani 1 1 d .
O4 O 0.2932(7) 0.4796(5) -0.03349(13) 0.0486(12) Uani 1 1 d .

loop_
_atom_site_aniso_label
_atom_site_aniso_U_11
_atom_site_aniso_U_22
_atom_site_aniso_U_33
_atom_site_aniso_U_23
_atom_site_aniso_U_13
_atom_site_aniso_U_12
Br1 0.0492(4) 0.0704(5) 0.0616(4) 0.0023(4) -0.0177(4) 0.0127(4)
C1 0.042(5) 0.045(5) 0.070(5) -0.017(4) 0.003(4) -0.012(4)
C2 0.049(5) 0.045(5) 0.097(6) -0.010(5) 0.000(4) -0.005(4)
C3 0.052(6) 0.049(5) 0.073(5) 0.009(4) 0.002(4) -0.007(4)
C4 0.051(5) 0.025(4) 0.058(4) -0.003(3) 0.003(3) -0.009(4)
C5 0.028(4) 0.040(4) 0.048(3) 0.002(3) -0.002(3) -0.010(4)
C6 0.027(4) 0.041(4) 0.046(4) -0.003(3) -0.001(3) 0.001(4)
C7 0.017(3) 0.033(4) 0.039(3) -0.001(3) -0.002(3) -0.002(3)
C8 0.026(4) 0.037(4) 0.038(4) -0.004(3) -0.004(3) -0.003(3)
C9 0.035(4) 0.055(5) 0.038(4) 0.000(3) -0.006(3) -0.004(4)
C10 0.040(4) 0.059(5) 0.046(4) -0.020(4) 0.006(3) -0.016(5)
C11 0.033(4) 0.026(4) 0.037(3) 0.003(3) -0.005(3) 0.003(3)
C12 0.023(4) 0.035(5) 0.050(4) 0.003(3) -0.007(3) 0.002(3)
C13 0.028(4) 0.043(4) 0.038(3) 0.005(3) 0.002(3) -0.001(3)
C14 0.022(4) 0.040(4) 0.042(4) -0.001(3) -0.002(3) 0.005(3)
C15 0.061(5) 0.058(5) 0.046(4) -0.017(3) -0.006(4) -0.008(5)
C16 0.050(5) 0.042(5) 0.032(3) 0.005(3) -0.004(3) 0.003(4)
C17 0.042(4) 0.038(5) 0.045(3) -0.004(3) 0.000(3) -0.001(4)
C18 0.055(6) 0.040(4) 0.056(4) 0.006(3) -0.008(4) -0.003(4)
C19 0.034(4) 0.048(5) 0.033(3) 0.010(3) -0.001(3) 0.010(4)
C20 0.031(4) 0.054(5) 0.057(4) 0.006(4) -0.010(3) -0.009(4)
C21 0.032(4) 0.051(5) 0.055(4) 0.024(3) -0.006(3) 0.002(4)
O1 0.043(3) 0.026(3) 0.033(2) 0.0009(18) -0.0022(19) 0.001(2)
O2 0.026(3) 0.042(3) 0.046(2) 0.003(2) -0.002(2) 0.001(3)
O3 0.064(4) 0.046(3) 0.043(3) 0.003(2) 0.005(2) -0.014(3)
O4 0.069(3) 0.037(3) 0.040(2) -0.011(2) 0.001(2) -0.011(3)

loop_
_atom_type_symbol
_atom_type_description
_atom_type_scat_dispersion_real
_atom_type_scat_dispersion_imag
_atom_type_scat_source
C C 0.0033 0.0016 'International Tables Vol C Tables 4.2.6.8 and 6.1.1.4'
H H 0.0000 0.0000 'International Tables Vol C Tables 4.2.6.8 and 6.1.1.4'
O O 0.0106 0.0060 'International Tables Vol C Tables 4.2.6.8 and 6.1.1.4'
Br Br -0.2901 2.4595 'International Tables Vol C Tables 4.2.6.8 and 6.1.1.4'

loop_
_geom_angle_atom_site_label_1
_geom_angle_atom_site_label_2
_geom_angle_atom_site_label_3
_geom_angle
C2 C1 C6 121.6(7)
C2 C1 H1 119.2
C6 C1 H1 119.2
C1 C2 C3 120.2(7)
C1 C2 H2 119.9
C3 C2 H2 119.9
C4 C3 C2 121.3(7)
C4 C3 H3 119.4
C2 C3 H3 119.4
C3 C4 C5 120.2(6)
C3 C4 H4 119.9
C5 C4 H4 119.9
C4 C5 C6 119.1(6)
C4 C5 C7 123.1(5)
C6 C5 C7 117.7(5)
C10 C6 C1 124.1(6)
C10 C6 C5 118.6(7)
C1 C6 C5 117.3(6)
C8 C7 O1 123.5(6)
C8 C7 C5 122.4(5)
O1 C7 C5 114.1(5)
C7 C8 C9 117.6(6)
C7 C8 C13 121.4(5)
C9 C8 C13 121.0(6)
C10 C9 C8 122.3(6)
C10 C9 H9 118.8
C8 C9 H9 118.8
C9 C10 C6 121.3(6)
C9 C10 H10 119.3
C6 C10 H10 119.3
O2 C11 O1 111.4(5)
O2 C11 C12 109.2(5)
O1 C11 C12 108.9(5)
O2 C11 C14 112.2(5)
O1 C11 C14 103.1(5)
C12 C11 C14 112.0(5)
C11 C12 C13 109.1(5)
C11 C12 H12A 109.9
C13 C12 H12A 109.9
C11 C12 H12B 109.9
C13 C12 H12B 109.9
H12A C12 H12B 108.3
C8 C13 C16 114.2(5)
C8 C13 C12 110.9(5)
C16 C13 C12 110.3(5)
C8 C13 H13 107.0
C16 C13 H13 107.0
C12 C13 H13 107.0
O3 C14 O4 124.7(6)
O3 C14 C11 125.2(6)
O4 C14 C11 110.1(5)
O4 C15 H15A 109.5
O4 C15 H15B 109.5
H15A C15 H15B 109.5
O4 C15 H15C 109.5
H15A C15 H15C 109.5
H15B C15 H15C 109.5
C21 C16 C17 117.9(7)
C21 C16 C13 120.8(6)
C17 C16 C13 121.3(7)
C18 C17 C16 121.9(7)
C18 C17 H17 119.0
C16 C17 H17 119.0
C19 C18 C17 118.1(7)
C19 C18 H18 121.0
C17 C18 H18 121.0
C18 C19 C20 121.8(6)
C18 C19 Br1 120.5(5)
C20 C19 Br1 117.6(6)
C19 C20 C21 119.6(7)
C19 C20 H20 120.2
C21 C20 H20 120.2
C16 C21 C20 120.5(6)
C16 C21 H21 119.7
C20 C21 H21 119.7
C7 O1 C11 113.9(4)
C11 O2 H2A 109.5
C14 O4 C15 116.3(5)

loop_
_geom_bond_atom_site_label_1
_geom_bond_atom_site_label_2
_geom_bond_distance
Br1 C19 1.920(6)
C1 C2 1.350(9)
C1 C6 1.418(10)
C1 H1 0.9300
C2 C3 1.400(9)
C2 H2 0.9300
C3 C4 1.342(9)
C3 H3 0.9300
C4 C5 1.425(8)
C4 H4 0.9300
C5 C6 1.433(8)
C5 C7 1.452(9)
C6 C10 1.414(9)
C7 C8 1.358(8)
C7 O1 1.380(7)
C8 C9 1.434(8)
C8 C13 1.518(9)
C9 C10 1.347(10)
C9 H9 0.9300
C10 H10 0.9300
C11 O2 1.393(7)
C11 O1 1.446(7)
C11 C12 1.521(8)
C11 C14 1.550(8)
C12 C13 1.540(7)
C12 H12A 0.9700
C12 H12B 0.9700
C13 C16 1.536(9)
C13 H13 0.9800
C14 O3 1.193(7)
C14 O4 1.332(8)
C15 O4 1.465(6)
C15 H15A 0.9600
C15 H15B 0.9600
C15 H15C 0.9600
C16 C21 1.376(9)
C16 C17 1.412(9)
C17 C18 1.378(9)
C17 H17 0.9300
C18 C19 1.366(9)
C18 H18 0.9300
C19 C20 1.380(9)
C20 C21 1.386(9)
C20 H20 0.9300
C21 H21 0.9300
O2 H2A 0.8200

loop_
_geom_torsion_atom_site_label_1
_geom_torsion_atom_site_label_2
_geom_torsion_atom_site_label_3
_geom_torsion_atom_site_label_4
_geom_torsion
C6 C1 C2 C3 -1.6(11)
C1 C2 C3 C4 5.2(12)
C2 C3 C4 C5 -4.1(12)
C3 C4 C5 C6 -0.5(10)
C3 C4 C5 C7 -179.2(7)
C2 C1 C6 C10 179.2(7)
C2 C1 C6 C5 -2.9(11)
C4 C5 C6 C10 -178.0(6)
C7 C5 C6 C10 0.8(8)
C4 C5 C6 C1 3.9(9)
C7 C5 C6 C1 -177.3(6)
C4 C5 C7 C8 175.3(6)
C6 C5 C7 C8 -3.4(9)
C4 C5 C7 O1 -5.9(9)
C6 C5 C7 O1 175.3(5)
O1 C7 C8 C9 -175.2(5)
C5 C7 C8 C9 3.4(9)
O1 C7 C8 C13 4.3(9)
C5 C7 C8 C13 -177.1(6)
C7 C8 C9 C10 -0.9(10)
C13 C8 C9 C10 179.6(6)
C8 C9 C10 C6 -1.7(11)
C1 C6 C10 C9 179.6(7)
C5 C6 C10 C9 1.7(10)
O2 C11 C12 C13 -57.0(6)
O1 C11 C12 C13 64.7(6)
C14 C11 C12 C13 178.1(5)
C7 C8 C13 C16 132.5(6)
C9 C8 C13 C16 -48.1(8)
C7 C8 C13 C12 7.1(8)
C9 C8 C13 C12 -173.5(6)
C11 C12 C13 C8 -40.0(7)
C11 C12 C13 C16 -167.5(6)
O2 C11 C14 O3 135.7(7)
O1 C11 C14 O3 15.8(8)
C12 C11 C14 O3 -101.1(7)
O2 C11 C14 O4 -43.5(7)
O1 C11 C14 O4 -163.4(5)
C12 C11 C14 O4 79.7(7)
C8 C13 C16 C21 -31.7(8)
C12 C13 C16 C21 94.0(8)
C8 C13 C16 C17 150.6(6)
C12 C13 C16 C17 -83.7(7)
C21 C16 C17 C18 3.8(10)
C13 C16 C17 C18 -178.5(5)
C16 C17 C18 C19 -1.1(10)
C17 C18 C19 C20 -1.8(10)
C17 C18 C19 Br1 175.1(4)
C18 C19 C20 C21 2.1(11)
Br1 C19 C20 C21 -175.0(5)
C17 C16 C21 C20 -3.5(10)
C13 C16 C21 C20 178.8(6)
C19 C20 C21 C16 0.7(11)
C8 C7 O1 C11 20.4(8)
C5 C7 O1 C11 -158.3(5)
O2 C11 O1 C7 65.7(6)
C12 C11 O1 C7 -54.7(6)
C14 C11 O1 C7 -173.8(4)
O3 C14 O4 C15 2.4(10)
C11 C14 O4 C15 -178.5(5)
